data_4078876
loop_
_publ_author_name
'Spicer, Charles W.'
'Lovitt, Charity Flener'
'Girolami, Gregory S.'

_publ_section_title
;
 Nonagostic M&#x00B7;&#x00B7;&#x00B7;H--C Interactions. Synthesis,
 Characterization, and DFT Study of the Titanium Amide Ti2Cl6[N(t-Bu)2]2
;
_journal_issue 13
_journal_name_full Organometallics
_journal_page_first 4894
_journal_paper_doi 10.1021/om300483v
_journal_volume 31
_journal_year 2012
_chemical_formula_sum 'C16 H36 Cl6 N2 Ti2'
_chemical_formula_weight 564.97
_chemical_name_systematic
; 
 ? 
;
_space_group_IT_number 14
_symmetry_cell_setting monoclinic
_symmetry_space_group_name_Hall '-P 2yn'
_symmetry_space_group_name_H-M 'P 1 21/n 1'
_atom_sites_solution_hydrogens geom
_atom_sites_solution_primary direct
_atom_sites_solution_secondary difmap
_audit_creation_method SHELXL-97
_cell_angle_alpha 90.00
_cell_angle_beta 91.788(3)
_cell_angle_gamma 90.00
_cell_formula_units_Z 2
_cell_length_a 8.5810(16)
_cell_length_b 15.042(3)
_cell_length_c 10.0622(19)
_cell_measurement_reflns_used 2380
_cell_measurement_temperature 193(2)
_cell_measurement_theta_max 25.37
_cell_measurement_theta_min 2.44
_cell_volume 1298.2(4)
_computing_structure_refinement 'SHELXL-97 (Sheldrick, 1997)'
_computing_structure_solution 'SHELXS-97 (Sheldrick, 1990)'
_diffrn_ambient_temperature 193(2)
_diffrn_measured_fraction_theta_full 0.998
_diffrn_measured_fraction_theta_max 0.998
_diffrn_radiation_monochromator graphite
_diffrn_radiation_source 'fine-focus sealed tube'
_diffrn_radiation_type MoK\a
_diffrn_radiation_wavelength 0.71073
_diffrn_reflns_av_R_equivalents 0.0495
_diffrn_reflns_av_sigmaI/netI 0.0330
_diffrn_reflns_limit_h_max 10
_diffrn_reflns_limit_h_min -10
_diffrn_reflns_limit_k_max 18
_diffrn_reflns_limit_k_min -18
_diffrn_reflns_limit_l_max 12
_diffrn_reflns_limit_l_min -12
_diffrn_reflns_number 10216
_diffrn_reflns_theta_full 25.37
_diffrn_reflns_theta_max 25.37
_diffrn_reflns_theta_min 2.44
_exptl_absorpt_coefficient_mu 1.238
_exptl_absorpt_correction_T_max 0.931
_exptl_absorpt_correction_T_min 0.641
_exptl_absorpt_correction_type integration
_exptl_absorpt_process_details 'SHELXTL/XPREP (Bruker, 2001)'
_exptl_crystal_colour green
_exptl_crystal_density_diffrn 1.445
_exptl_crystal_density_meas ?
_exptl_crystal_density_method 'not measured'
_exptl_crystal_description needles
_exptl_crystal_F_000 584
_exptl_crystal_size_max 0.46
_exptl_crystal_size_mid 0.18
_exptl_crystal_size_min 0.06
_refine_diff_density_max 0.301
_refine_diff_density_min -0.206
_refine_diff_density_rms 0.052
_refine_ls_extinction_method none
_refine_ls_goodness_of_fit_ref 1.003
_refine_ls_hydrogen_treatment mixed
_refine_ls_matrix_type full
_refine_ls_number_parameters 280
_refine_ls_number_reflns 2380
_refine_ls_number_restraints 12
_refine_ls_restrained_S_all 1.003
_refine_ls_R_factor_all 0.0335
_refine_ls_R_factor_gt 0.0259
_refine_ls_shift/su_max 0.003
_refine_ls_shift/su_mean 0.000
_refine_ls_structure_factor_coef Fsqd
_refine_ls_weighting_details 'calc w=1/[\s^2^(Fo^2^)+(0.0392P)^2^+0.0000P] where P=(Fo^2^+2Fc^2^)/3'
_refine_ls_weighting_scheme calc
_refine_ls_wR_factor_gt 0.0617
_refine_ls_wR_factor_ref 0.0639
_reflns_number_gt 2009
_reflns_number_total 2380
_reflns_threshold_expression >2sigma(I)
_cod_data_source_file om300483v_si_002.cif
_cod_data_source_block p88face
_cod_depositor_comments
;
The following automatic conversions were performed:

'_symmetry_cell_setting' value 'Monoclinic' changed to 'monoclinic'
according to /home/saulius/struct/CIF-dictionaries/cif_core.dic
dictionary named 'cif_core.dic' version 2.4.2 from 2011-04-26.

Automatic conversion script
Id: cif_fix_values 1891 2012-01-12 08:04:46Z andrius 

The following automatic conversions were performed:

'_exptl_crystal_density_meas' value 'not measured' was changed to '?'
- the value is perceived as not measured.

Automatic conversion script
Id: cif_fix_values 3008 2015-01-20 13:52:24Z robertas 
;
_cod_original_sg_symbol_H-M P2(1)/n
_cod_database_code 4078876

loop_
_symmetry_equiv_pos_as_xyz
'x, y, z'
'-x+1/2, y+1/2, -z+1/2'
'-x, -y, -z'
'x-1/2, -y-1/2, z-1/2'

loop_
_atom_site_label
_atom_site_type_symbol
_atom_site_fract_x
_atom_site_fract_y
_atom_site_fract_z
_atom_site_U_iso_or_equiv
_atom_site_adp_type
_atom_site_occupancy
_atom_site_symmetry_multiplicity
_atom_site_calc_flag
_atom_site_refinement_flags
Ti1 Ti 0.04503(4) 0.07961(2) 0.85544(3) 0.02744(12) Uani 1 1 d .
Cl1 Cl -0.07248(6) 0.00209(3) 0.69299(6) 0.04796(16) Uani 1 1 d .
Cl2 Cl -0.09088(6) 0.20926(3) 0.80952(5) 0.04272(15) Uani 1 1 d .
Cl3 Cl 0.14403(5) -0.05816(3) 0.96392(5) 0.03235(14) Uani 1 1 d .
N1 N 0.24554(16) 0.11878(9) 0.81688(15) 0.0286(3) Uani 1 1 d .
C1 C 0.3134(2) 0.17420(12) 0.9298(2) 0.0333(4) Uani 1 1 d .
C2 C 0.2006(3) 0.16687(18) 1.0438(3) 0.0371(5) Uani 1 1 d .
H2A H 0.096(3) 0.1892(13) 1.018(2) 0.042(6) Uani 1 1 d .
H2B H 0.242(2) 0.2012(14) 1.111(3) 0.048(7) Uani 1 1 d .
H2C H 0.197(2) 0.1081(14) 1.081(2) 0.032(5) Uani 1 1 d .
C3 C 0.3210(4) 0.27270(16) 0.8887(4) 0.0480(7) Uani 1 1 d .
H3A H 0.402(3) 0.2798(15) 0.822(3) 0.069(9) Uani 1 1 d .
H3B H 0.348(3) 0.3021(15) 0.961(3) 0.060(8) Uani 1 1 d U
H3C H 0.221(3) 0.2909(12) 0.852(2) 0.054(7) Uani 1 1 d .
C4 C 0.4711(3) 0.1400(2) 0.9831(4) 0.0480(7) Uani 1 1 d .
H4A H 0.466(3) 0.081(2) 0.995(3) 0.078(11) Uani 1 1 d .
H4B H 0.487(3) 0.1615(17) 1.072(3) 0.058(8) Uani 1 1 d .
H4C H 0.557(3) 0.159(2) 0.925(3) 0.090(10) Uani 1 1 d .
C5 C 0.3261(2) 0.10410(13) 0.6865(2) 0.0409(5) Uani 1 1 d .
C6 C 0.4943(4) 0.1359(3) 0.6809(5) 0.0675(10) Uani 1 1 d .
H6A H 0.500(3) 0.1993(19) 0.701(3) 0.089(11) Uani 1 1 d .
H6B H 0.524(3) 0.1242(18) 0.594(3) 0.067(8) Uani 1 1 d .
H6C H 0.554(4) 0.099(3) 0.739(3) 0.102(14) Uani 1 1 d .
C7 C 0.2309(4) 0.1528(2) 0.5776(3) 0.0609(7) Uani 1 1 d .
H7A H 0.132(4) 0.1287(18) 0.575(3) 0.078(10) Uani 1 1 d .
H7B H 0.276(3) 0.1387(18) 0.489(3) 0.078(9) Uani 1 1 d .
H7C H 0.239(4) 0.2169(19) 0.601(3) 0.091(11) Uani 1 1 d .
C8 C 0.3297(4) 0.00395(19) 0.6581(4) 0.0562(8) Uani 1 1 d .
H8A H 0.399(4) -0.0227(18) 0.735(3) 0.100(13) Uani 1 1 d .
H8B H 0.386(3) -0.0082(13) 0.574(3) 0.058(7) Uani 1 1 d U
H8C H 0.227(4) -0.0193(15) 0.658(3) 0.074(9) Uani 1 1 d .

loop_
_atom_site_aniso_label
_atom_site_aniso_U_11
_atom_site_aniso_U_22
_atom_site_aniso_U_33
_atom_site_aniso_U_23
_atom_site_aniso_U_13
_atom_site_aniso_U_12
Ti1 0.02373(18) 0.03080(19) 0.0278(2) 0.00124(13) 0.00060(13) -0.00013(13)
Cl1 0.0479(3) 0.0574(3) 0.0381(3) -0.0070(2) -0.0056(2) -0.0094(2)
Cl2 0.0387(3) 0.0432(3) 0.0461(3) 0.0104(2) -0.0007(2) 0.0116(2)
Cl3 0.0258(2) 0.0332(2) 0.0385(3) 0.00359(19) 0.00630(19) 0.00488(18)
N1 0.0277(8) 0.0251(7) 0.0333(9) 0.0011(6) 0.0044(6) 0.0001(6)
C1 0.0279(9) 0.0281(9) 0.0438(13) -0.0056(8) -0.0025(9) -0.0024(7)
C2 0.0383(14) 0.0332(14) 0.0394(15) -0.0092(11) -0.0046(11) -0.0040(11)
H2A 0.043(14) 0.047(14) 0.034(14) -0.001(11) -0.005(12) -0.006(13)
H2B 0.021(13) 0.043(15) 0.08(2) -0.013(14) 0.014(13) 0.001(11)
H2C 0.026(13) 0.027(12) 0.042(15) -0.015(12) 0.008(10) 0.000(11)
C3 0.0480(16) 0.0290(13) 0.067(2) -0.0025(13) -0.0002(16) -0.0058(12)
H3A 0.09(2) 0.055(16) 0.07(2) 0.010(14) 0.062(17) -0.018(14)
H3B 0.077(16) 0.018(12) 0.083(17) 0.006(11) -0.012(14) -0.019(11)
H3C 0.062(17) 0.009(11) 0.09(2) 0.015(11) -0.032(16) -0.013(12)
C4 0.0346(14) 0.0449(16) 0.064(2) -0.0054(15) -0.0082(14) 0.0028(13)
H4A 0.043(18) 0.06(2) 0.13(3) -0.017(19) -0.067(18) 0.013(16)
H4B 0.021(14) 0.068(19) 0.09(2) 0.007(18) 0.025(16) 0.015(13)
H4C 0.045(18) 0.12(3) 0.11(3) -0.04(2) 0.010(19) 0.009(19)
C5 0.0439(12) 0.0375(10) 0.0424(13) 0.0008(9) 0.0180(10) -0.0031(9)
C6 0.0544(19) 0.080(2) 0.070(3) -0.014(2) 0.0292(19) -0.0239(18)
H6A 0.07(2) 0.07(2) 0.13(3) -0.01(2) 0.052(19) -0.036(19)
H6B 0.047(17) 0.09(2) 0.07(2) -0.007(18) 0.019(16) -0.003(15)
H6C 0.07(2) 0.16(4) 0.07(3) -0.01(2) -0.020(19) -0.02(2)
C7 0.075(2) 0.067(2) 0.0413(18) 0.0073(15) 0.0168(16) -0.0018(18)
H7A 0.09(2) 0.08(2) 0.07(2) 0.054(16) -0.016(19) -0.041(19)
H7B 0.071(19) 0.12(2) 0.05(2) 0.030(17) 0.043(16) 0.021(17)
H7C 0.18(3) 0.059(18) 0.031(18) 0.002(15) -0.016(17) 0.01(2)
C8 0.0634(19) 0.0460(15) 0.061(2) -0.0120(13) 0.0310(18) -0.0032(14)
H8A 0.15(3) 0.09(2) 0.06(2) -0.048(18) -0.03(2) 0.09(2)
H8B 0.066(13) 0.048(12) 0.062(14) -0.016(11) 0.048(13) -0.010(11)
H8C 0.11(3) 0.024(15) 0.09(2) -0.024(14) 0.04(2) 0.011(17)

loop_
_atom_type_symbol
_atom_type_description
_atom_type_scat_dispersion_real
_atom_type_scat_dispersion_imag
_atom_type_scat_source
C C 0.0033 0.0016 'International Tables Vol C Tables 4.2.6.8 and 6.1.1.4'
H H 0.0000 0.0000 'International Tables Vol C Tables 4.2.6.8 and 6.1.1.4'
N N 0.0061 0.0033 'International Tables Vol C Tables 4.2.6.8 and 6.1.1.4'
Cl Cl 0.1484 0.1585 'International Tables Vol C Tables 4.2.6.8 and 6.1.1.4'
Ti Ti 0.2776 0.4457 'International Tables Vol C Tables 4.2.6.8 and 6.1.1.4'

loop_
_geom_angle_atom_site_label_1
_geom_angle_atom_site_label_2
_geom_angle_atom_site_label_3
_geom_angle
_geom_angle_site_symmetry_1
_geom_angle_site_symmetry_3
N1 Ti1 Cl1 114.30(5) . .
N1 Ti1 Cl2 98.88(5) . .
Cl1 Ti1 Cl2 94.65(3) . .
N1 Ti1 Cl3 92.86(5) . .
Cl1 Ti1 Cl3 91.53(2) . .
Cl2 Ti1 Cl3 163.09(2) . .
N1 Ti1 Cl3 144.59(5) . 3_557
Cl1 Ti1 Cl3 100.22(2) . 3_557
Cl2 Ti1 Cl3 85.37(2) . 3_557
Cl3 Ti1 Cl3 78.044(19) . 3_557
N1 Ti1 C2 62.84(7) . .
Cl1 Ti1 C2 176.46(6) . .
Cl2 Ti1 C2 87.97(7) . .
Cl3 Ti1 C2 86.60(7) . .
Cl3 Ti1 C2 82.34(6) 3_557 .
Ti1 Cl3 Ti1 101.956(19) . 3_557
C1 N1 C5 123.73(14) . .
C1 N1 Ti1 110.66(11) . .
C5 N1 Ti1 125.44(12) . .
N1 C1 C2 106.65(16) . .
N1 C1 C4 113.22(18) . .
C2 C1 C4 106.7(2) . .
N1 C1 C3 110.3(2) . .
C2 C1 C3 107.7(2) . .
C4 C1 C3 111.9(2) . .
C1 C2 Ti1 79.32(13) . .
C1 C2 H2A 111.8(13) . .
Ti1 C2 H2A 62.9(12) . .
C1 C2 H2B 105.9(14) . .
Ti1 C2 H2B 171.9(13) . .
H2A C2 H2B 109.2(17) . .
C1 C2 H2C 112.9(11) . .
Ti1 C2 H2C 78.5(12) . .
H2A C2 H2C 112.1(17) . .
H2B C2 H2C 104.5(19) . .
C1 C3 H3A 108.9(14) . .
C1 C3 H3B 106.1(16) . .
H3A C3 H3B 110(2) . .
C1 C3 H3C 109.4(11) . .
H3A C3 H3C 110(2) . .
H3B C3 H3C 113(2) . .
C1 C4 H4A 109.5(15) . .
C1 C4 H4B 108.4(14) . .
H4A C4 H4B 102(2) . .
C1 C4 H4C 111.2(17) . .
H4A C4 H4C 114(2) . .
H4B C4 H4C 111(2) . .
N1 C5 C6 116.4(2) . .
N1 C5 C7 107.57(19) . .
C6 C5 C7 107.9(3) . .
N1 C5 C8 108.46(18) . .
C6 C5 C8 106.1(2) . .
C7 C5 C8 110.5(3) . .
C5 C6 H6A 110.0(16) . .
C5 C6 H6B 105.0(16) . .
H6A C6 H6B 111(3) . .
C5 C6 H6C 107(2) . .
H6A C6 H6C 115(3) . .
H6B C6 H6C 108(3) . .
C5 C7 H7A 107.7(15) . .
C5 C7 H7B 108.8(15) . .
H7A C7 H7B 106(2) . .
C5 C7 H7C 105.1(16) . .
H7A C7 H7C 116(3) . .
H7B C7 H7C 113(2) . .
C5 C8 H8A 104.6(15) . .
C5 C8 H8B 110.4(11) . .
H8A C8 H8B 106(2) . .
C5 C8 H8C 109.8(14) . .
H8A C8 H8C 112(3) . .
H8B C8 H8C 114(2) . .

loop_
_geom_bond_atom_site_label_1
_geom_bond_atom_site_label_2
_geom_bond_distance
_geom_bond_site_symmetry_2
Ti1 N1 1.8708(15) .
Ti1 Cl1 2.2239(7) .
Ti1 Cl2 2.3116(6) .
Ti1 Cl3 2.4798(6) .
Ti1 Cl3 2.4947(6) 3_557
Ti1 C2 2.634(3) .
Cl3 Ti1 2.4947(6) 3_557
N1 C1 1.511(2) .
N1 C5 1.518(2) .
C1 C2 1.527(3) .
C1 C4 1.529(3) .
C1 C3 1.540(3) .
C2 H2A 0.99(2) .
C2 H2B 0.91(3) .
C2 H2C 0.96(2) .
C3 H3A 0.99(2) .
C3 H3B 0.87(3) .
C3 H3C 0.97(2) .
C4 H4A 0.90(3) .
C4 H4B 0.96(3) .
C4 H4C 0.99(3) .
C5 C6 1.524(4) .
C5 C7 1.532(4) .
C5 C8 1.534(3) .
C6 H6A 0.98(3) .
C6 H6B 0.94(3) .
C6 H6C 0.95(4) .
C7 H7A 0.92(3) .
C7 H7B 1.01(3) .
C7 H7C 1.00(3) .
C8 H8A 1.05(3) .
C8 H8B 1.00(2) .
C8 H8C 0.94(3) .
